data_1501868
loop_
_publ_author_name
'Wang, Lin'
'Xi, Yumeng'
'Yang, Shouliang'
'Zhu, Rong'
'Liang, Yufan'
'Chen, Jiahua'
'Yang, Zhen'

_publ_section_title
;
 Asymmetric total synthesis and structural elucidation of NFAT-68.
;
_journal_issue 1
_journal_name_full 'Organic letters'
_journal_page_first 74
_journal_page_last 77
_journal_paper_doi 10.1021/ol102574d
_journal_volume 13
_journal_year 2011
_chemical_absolute_configuration syn
_chemical_formula_moiety 'C24 H27 N O5'
_chemical_formula_sum 'C24 H27 N O5'
_chemical_formula_weight 409.47
_chemical_name_systematic
; 
 ? 
;
_space_group_IT_number 4
_symmetry_cell_setting monoclinic
_symmetry_space_group_name_Hall 'P 2yb'
_symmetry_space_group_name_H-M 'P 1 21 1'
_atom_sites_solution_hydrogens geom
_atom_sites_solution_primary direct
_atom_sites_solution_secondary difmap
_audit_creation_method SHELXL-97
_cell_angle_alpha 90.00
_cell_angle_beta 91.87(3)
_cell_angle_gamma 90.00
_cell_formula_units_Z 2
_cell_length_a 6.2970(13)
_cell_length_b 19.655(4)
_cell_length_c 8.8472(18)
_cell_measurement_reflns_used 7746
_cell_measurement_temperature 293(2)
_cell_measurement_theta_max 27.48
_cell_measurement_theta_min 2.30
_cell_volume 1094.4(4)
_computing_cell_refinement Rapid-AUTO
_computing_data_collection 'Rapid-AUTO (Rigaku,2000)'
_computing_data_reduction 'CrystalStructure (Rigaku/MSC,2000)'
_computing_molecular_graphics 'Siemens SHELXTL V4.2,(Sheldrick,1990)'
_computing_publication_material SHELXL-97,(Sheldrick,1997)
_computing_structure_refinement SHELXL-97,(Sheldrick,1997)
_computing_structure_solution SHELXS-97,(Sheldrick,1997)
_diffrn_ambient_temperature 293(2)
_diffrn_detector_area_resol_mean 10.00
_diffrn_measured_fraction_theta_full 0.979
_diffrn_measured_fraction_theta_max 0.979
_diffrn_measurement_device_type 'Rigaku RAXIS RAPID IP'
_diffrn_measurement_method \W
_diffrn_radiation_monochromator graphite
_diffrn_radiation_source 'fine-focus sealed tube'
_diffrn_radiation_type MoK\a
_diffrn_radiation_wavelength 0.71073
_diffrn_reflns_av_R_equivalents 0.0931
_diffrn_reflns_av_sigmaI/netI 0.3348
_diffrn_reflns_limit_h_max 8
_diffrn_reflns_limit_h_min -8
_diffrn_reflns_limit_k_max 25
_diffrn_reflns_limit_k_min -25
_diffrn_reflns_limit_l_max 11
_diffrn_reflns_limit_l_min -11
_diffrn_reflns_number 7746
_diffrn_reflns_theta_full 27.48
_diffrn_reflns_theta_max 27.48
_diffrn_reflns_theta_min 2.30
_diffrn_standards_decay_% 0
_diffrn_standards_interval_count 0
_diffrn_standards_interval_time 0
_diffrn_standards_number 0
_exptl_absorpt_coefficient_mu 0.087
_exptl_absorpt_correction_T_max 0.9914
_exptl_absorpt_correction_T_min 0.9579
_exptl_absorpt_correction_type empirical
_exptl_absorpt_process_details
; 
                                  HIGASHI, T. (1995). Abscor-Empirical 
                                  Absorption Correction based on Fourier 
                                  Series Approximation. 
                                  Rigaku Corporation,Tokyo,Japan. 
;
_exptl_crystal_colour colorless
_exptl_crystal_density_diffrn 1.243
_exptl_crystal_density_method 'not measured'
_exptl_crystal_description block
_exptl_crystal_F_000 436
_exptl_crystal_size_max 0.50
_exptl_crystal_size_mid 0.20
_exptl_crystal_size_min 0.10
_refine_diff_density_max 0.311
_refine_diff_density_min -0.342
_refine_diff_density_rms 0.080
_refine_ls_extinction_coef 0.025(2)
_refine_ls_extinction_expression Fc^*^=kFc[1+0.001xFc^2^\l^3^/sin(2\q)]^-1/4^
_refine_ls_extinction_method SHELXL
_refine_ls_goodness_of_fit_ref 0.942
_refine_ls_hydrogen_treatment constr
_refine_ls_matrix_type full
_refine_ls_number_parameters 275
_refine_ls_number_reflns 4424
_refine_ls_number_restraints 1
_refine_ls_restrained_S_all 0.942
_refine_ls_R_factor_all 0.2115
_refine_ls_R_factor_gt 0.0592
_refine_ls_shift/su_max 0.002
_refine_ls_shift/su_mean 0.000
_refine_ls_structure_factor_coef Fsqd
_refine_ls_weighting_details 'calc w=1/[\s^2^(Fo^2^)+(0.0000P)^2^+0.0000P] where P=(Fo^2^+2Fc^2^)/3'
_refine_ls_weighting_scheme calc
_refine_ls_wR_factor_gt 0.0652
_refine_ls_wR_factor_ref 0.0850
_reflns_number_gt 1220
_reflns_number_total 4424
_reflns_threshold_expression >2sigma(I)
_cod_data_source_file ol102574d_si_001.cif
_cod_data_source_block wl3a
_cod_depositor_comments
;
The following automatic conversions were performed:

'_exptl_absorpt_correction_type' value 'Empirical' changed to
'empirical' according to
/home/saulius/struct/CIF-dictionaries/cif_core.dic dictionary named
'cif_core.dic' version 2.4.1 from 2010-06-29.

Automatic conversion script
Id: cif_fix_values 1715 2011-07-08 13:25:40Z adriana 
;
_cod_original_sg_symbol_H-M P2(1)
_cod_database_code 1501868

loop_
_symmetry_equiv_pos_as_xyz
'x, y, z'
'-x, y+1/2, -z'

loop_
_atom_site_label
_atom_site_type_symbol
_atom_site_fract_x
_atom_site_fract_y
_atom_site_fract_z
_atom_site_U_iso_or_equiv
_atom_site_adp_type
_atom_site_occupancy
_atom_site_symmetry_multiplicity
_atom_site_calc_flag
_atom_site_refinement_flags
O1 O 0.3524(7) 0.7434(2) 0.6394(5) 0.0617(13) Uani 1 1 d .
O2 O 0.6645(7) 0.68810(19) 0.6431(5) 0.0513(12) Uani 1 1 d .
O3 O 0.7565(7) 0.91083(19) 0.7100(5) 0.0588(13) Uani 1 1 d .
O4 O 0.3272(7) 0.9357(2) 0.1701(5) 0.0774(16) Uani 1 1 d .
H4 H 0.4278 0.9151 0.2096 0.116 Uiso 1 1 calc R
O5 O -0.0559(7) 1.04528(19) 0.4563(5) 0.0545(12) Uani 1 1 d .
N1 N 0.6812(8) 0.8007(2) 0.6661(5) 0.0342(13) Uani 1 1 d .
C1 C 0.5400(10) 0.7437(3) 0.6511(6) 0.0458(16) Uani 1 1 d .
C2 C 0.8862(11) 0.7069(3) 0.6455(7) 0.060(2) Uani 1 1 d .
H2A H 0.9419 0.7046 0.5447 0.072 Uiso 1 1 calc R
H2B H 0.9690 0.6769 0.7115 0.072 Uiso 1 1 calc R
C3 C 0.8933(10) 0.7791(3) 0.7044(7) 0.0431(17) Uani 1 1 d .
H3 H 0.9930 0.8061 0.6464 0.052 Uiso 1 1 d R
C4 C 0.9563(10) 0.7858(3) 0.8750(7) 0.057(2) Uani 1 1 d .
H4A H 1.1028 0.7713 0.8889 0.069 Uiso 1 1 calc R
H4B H 0.9506 0.8337 0.9017 0.069 Uiso 1 1 calc R
C5 C 0.8257(10) 0.7472(4) 0.9839(7) 0.0500(17) Uani 1 1 d .
C6 C 0.6416(13) 0.7755(3) 1.0330(8) 0.072(2) Uani 1 1 d .
H6 H 0.5972 0.8172 0.9938 0.086 Uiso 1 1 calc R
C7 C 0.5195(13) 0.7435(7) 1.1398(10) 0.107(4) Uani 1 1 d .
H7 H 0.3958 0.7633 1.1741 0.129 Uiso 1 1 calc R
C8 C 0.594(2) 0.6772(7) 1.1961(11) 0.127(5) Uani 1 1 d .
H8 H 0.5153 0.6523 1.2640 0.152 Uiso 1 1 calc R
C9 C 0.7677(19) 0.6549(5) 1.1498(12) 0.105(4) Uani 1 1 d .
H9 H 0.8168 0.6143 1.1920 0.126 Uiso 1 1 calc R
C10 C 0.8955(13) 0.6852(4) 1.0404(8) 0.076(3) Uani 1 1 d .
H10 H 1.0192 0.6647 1.0081 0.091 Uiso 1 1 calc R
C11 C 0.6189(10) 0.8688(3) 0.6679(7) 0.0425(18) Uani 1 1 d .
C12 C 0.4090(9) 0.8920(3) 0.6117(7) 0.0345(17) Uani 1 1 d .
C13 C 0.2996(10) 0.9406(3) 0.7171(7) 0.070(2) Uani 1 1 d .
H13A H 0.1689 0.9561 0.6700 0.105 Uiso 1 1 calc R
H13B H 0.3905 0.9789 0.7381 0.105 Uiso 1 1 calc R
H13C H 0.2702 0.9176 0.8098 0.105 Uiso 1 1 calc R
C14 C 0.3376(10) 0.8762(3) 0.4760(7) 0.0506(19) Uani 1 1 d .
H14 H 0.4159 0.8440 0.4247 0.061 Uiso 1 1 calc R
C15 C 0.1420(9) 0.9040(3) 0.3913(6) 0.0387(17) Uani 1 1 d .
H15 H 0.0485 0.9229 0.4671 0.046 Uiso 1 1 d R
C16 C 0.0217(10) 0.8465(3) 0.3055(6) 0.063(2) Uani 1 1 d .
H16A H 0.0301 0.8054 0.3639 0.095 Uiso 1 1 calc R
H16B H 0.0849 0.8392 0.2095 0.095 Uiso 1 1 calc R
H16C H -0.1245 0.8592 0.2897 0.095 Uiso 1 1 calc R
C17 C 0.1940(9) 0.9622(3) 0.2862(7) 0.0444(18) Uani 1 1 d .
H17 H 0.2786 0.9955 0.3445 0.053 Uiso 1 1 d R
C18 C 0.0063(10) 0.9968(3) 0.2160(8) 0.0414(18) Uani 1 1 d .
C19 C -0.0597(13) 0.9888(3) 0.0665(9) 0.057(2) Uani 1 1 d .
H19 H 0.0204 0.9608 0.0057 0.069 Uiso 1 1 calc R
C20 C -0.2364(16) 1.0198(3) 0.0022(9) 0.083(3) Uani 1 1 d .
H20 H -0.2748 1.0125 -0.0989 0.100 Uiso 1 1 calc R
C21 C -0.3553(11) 1.0619(4) 0.0911(10) 0.067(2) Uani 1 1 d .
H21 H -0.4711 1.0848 0.0474 0.080 Uiso 1 1 calc R
C22 C -0.3060(12) 1.0711(4) 0.2471(10) 0.077(3) Uani 1 1 d .
H22 H -0.3909 1.0975 0.3081 0.093 Uiso 1 1 calc R
C23 C -0.1218(10) 1.0383(3) 0.3054(8) 0.0411(17) Uani 1 1 d .
C24 C -0.2073(12) 1.0733(3) 0.5598(7) 0.074(2) Uani 1 1 d .
H24A H -0.3325 1.0454 0.5588 0.112 Uiso 1 1 calc R
H24B H -0.2448 1.1187 0.5289 0.112 Uiso 1 1 calc R
H24C H -0.1447 1.0744 0.6602 0.112 Uiso 1 1 calc R

loop_
_atom_site_aniso_label
_atom_site_aniso_U_11
_atom_site_aniso_U_22
_atom_site_aniso_U_33
_atom_site_aniso_U_23
_atom_site_aniso_U_13
_atom_site_aniso_U_12
O1 0.028(3) 0.044(2) 0.112(4) 0.015(3) -0.017(3) -0.011(3)
O2 0.023(3) 0.042(3) 0.089(4) -0.007(2) -0.010(2) 0.002(2)
O3 0.049(3) 0.045(3) 0.080(3) -0.007(3) -0.024(3) 0.003(2)
O4 0.070(4) 0.084(4) 0.079(4) -0.006(3) -0.002(3) 0.034(3)
O5 0.051(3) 0.054(3) 0.058(3) -0.003(2) 0.000(3) 0.014(2)
N1 0.025(3) 0.027(3) 0.050(3) 0.006(2) -0.011(3) -0.004(2)
C1 0.040(4) 0.042(4) 0.055(5) 0.008(4) 0.002(4) -0.008(5)
C2 0.054(5) 0.063(5) 0.062(5) -0.002(4) -0.007(4) 0.004(4)
C3 0.029(4) 0.043(4) 0.057(5) 0.010(4) -0.002(3) -0.001(3)
C4 0.027(4) 0.062(5) 0.082(5) 0.010(4) -0.010(4) -0.012(3)
C5 0.047(5) 0.059(5) 0.043(4) -0.010(4) -0.020(4) -0.001(4)
C6 0.060(6) 0.093(6) 0.063(5) -0.032(5) 0.009(5) 0.009(5)
C7 0.039(6) 0.212(11) 0.071(7) -0.039(8) 0.005(5) -0.020(8)
C8 0.089(10) 0.228(16) 0.063(7) -0.015(9) 0.005(7) -0.086(11)
C9 0.112(10) 0.100(7) 0.099(9) 0.026(7) -0.047(7) -0.060(8)
C10 0.111(8) 0.056(5) 0.058(5) 0.013(5) -0.021(5) -0.015(5)
C11 0.035(5) 0.037(4) 0.055(5) 0.005(3) -0.010(4) 0.005(4)
C12 0.024(4) 0.041(4) 0.038(5) -0.007(3) -0.006(3) 0.004(3)
C13 0.049(5) 0.090(6) 0.069(5) -0.040(5) -0.027(4) 0.028(4)
C14 0.061(6) 0.037(4) 0.053(5) -0.002(3) -0.010(4) 0.008(3)
C15 0.027(4) 0.048(4) 0.040(4) 0.002(3) -0.003(3) -0.002(3)
C16 0.061(5) 0.050(4) 0.079(5) -0.006(4) -0.014(4) -0.005(4)
C17 0.029(4) 0.037(4) 0.067(5) 0.000(4) 0.002(4) -0.010(3)
C18 0.041(5) 0.032(4) 0.051(5) 0.007(4) 0.008(4) 0.000(3)
C19 0.074(6) 0.056(5) 0.043(5) -0.008(4) 0.005(4) -0.018(4)
C20 0.107(8) 0.077(6) 0.062(6) 0.024(5) -0.039(6) -0.028(5)
C21 0.052(6) 0.073(6) 0.073(6) 0.012(5) -0.024(5) 0.021(4)
C22 0.068(7) 0.065(6) 0.097(7) 0.026(5) -0.023(5) 0.022(5)
C23 0.037(5) 0.039(4) 0.047(5) -0.001(4) 0.004(4) -0.003(3)
C24 0.103(7) 0.073(5) 0.049(5) -0.020(4) 0.013(5) 0.014(5)

loop_
_atom_type_symbol
_atom_type_description
_atom_type_scat_dispersion_real
_atom_type_scat_dispersion_imag
_atom_type_scat_source
C C 0.0033 0.0016 'International Tables Vol C Tables 4.2.6.8 and 6.1.1.4'
H H 0.0000 0.0000 'International Tables Vol C Tables 4.2.6.8 and 6.1.1.4'
N N 0.0061 0.0033 'International Tables Vol C Tables 4.2.6.8 and 6.1.1.4'
O O 0.0106 0.0060 'International Tables Vol C Tables 4.2.6.8 and 6.1.1.4'

loop_
_geom_angle_atom_site_label_1
_geom_angle_atom_site_label_2
_geom_angle_atom_site_label_3
_geom_angle
C1 O2 C2 110.8(5)
C17 O4 H4 109.5
C23 O5 C24 117.4(5)
C11 N1 C3 122.8(5)
C11 N1 C1 125.3(5)
C3 N1 C1 111.2(5)
O1 C1 O2 125.0(6)
O1 C1 N1 128.7(6)
O2 C1 N1 106.1(5)
O2 C2 C3 105.3(5)
O2 C2 H2A 110.7
C3 C2 H2A 110.7
O2 C2 H2B 110.7
C3 C2 H2B 110.7
H2A C2 H2B 108.8
N1 C3 C2 100.4(6)
N1 C3 C4 114.3(5)
C2 C3 C4 114.8(5)
N1 C3 H3 108.9
C2 C3 H3 109.9
C4 C3 H3 108.3
C5 C4 C3 117.0(5)
C5 C4 H4A 108.0
C3 C4 H4A 108.0
C5 C4 H4B 108.0
C3 C4 H4B 108.0
H4A C4 H4B 107.3
C6 C5 C10 120.3(7)
C6 C5 C4 119.2(7)
C10 C5 C4 120.4(7)
C5 C6 C7 121.8(8)
C5 C6 H6 119.1
C7 C6 H6 119.1
C6 C7 C8 117.1(10)
C6 C7 H7 121.5
C8 C7 H7 121.5
C9 C8 C7 118.1(12)
C9 C8 H8 121.0
C7 C8 H8 121.0
C8 C9 C10 126.7(12)
C8 C9 H9 116.7
C10 C9 H9 116.7
C5 C10 C9 116.0(8)
C5 C10 H10 122.0
C9 C10 H10 122.0
O3 C11 N1 116.5(5)
O3 C11 C12 120.3(5)
N1 C11 C12 123.0(5)
C14 C12 C11 121.1(5)
C14 C12 C13 124.4(6)
C11 C12 C13 114.2(6)
C12 C13 H13A 109.5
C12 C13 H13B 109.5
H13A C13 H13B 109.5
C12 C13 H13C 109.5
H13A C13 H13C 109.5
H13B C13 H13C 109.5
C12 C14 C15 128.0(6)
C12 C14 H14 116.0
C15 C14 H14 116.0
C17 C15 C14 112.7(5)
C17 C15 C16 111.2(5)
C14 C15 C16 110.8(5)
C17 C15 H15 106.3
C14 C15 H15 107.1
C16 C15 H15 108.5
C15 C16 H16A 109.5
C15 C16 H16B 109.5
H16A C16 H16B 109.5
C15 C16 H16C 109.5
H16A C16 H16C 109.5
H16B C16 H16C 109.5
O4 C17 C18 109.9(5)
O4 C17 C15 107.9(4)
C18 C17 C15 114.7(5)
O4 C17 H17 107.2
C18 C17 H17 109.1
C15 C17 H17 107.8
C19 C18 C23 116.3(6)
C19 C18 C17 124.0(6)
C23 C18 C17 119.6(6)
C20 C19 C18 124.0(7)
C20 C19 H19 118.0
C18 C19 H19 118.0
C19 C20 C21 118.5(8)
C19 C20 H20 120.7
C21 C20 H20 120.7
C20 C21 C22 121.8(7)
C20 C21 H21 119.1
C22 C21 H21 119.1
C23 C22 C21 116.7(7)
C23 C22 H22 121.7
C21 C22 H22 121.7
O5 C23 C18 115.9(6)
O5 C23 C22 121.5(6)
C18 C23 C22 122.6(6)
O5 C24 H24A 109.5
O5 C24 H24B 109.5
H24A C24 H24B 109.5
O5 C24 H24C 109.5
H24A C24 H24C 109.5
H24B C24 H24C 109.5

loop_
_geom_bond_atom_site_label_1
_geom_bond_atom_site_label_2
_geom_bond_distance
O1 C1 1.182(6)
O2 C1 1.347(7)
O2 C2 1.444(7)
O3 C11 1.246(6)
O4 C17 1.445(6)
O4 H4 0.8200
O5 C23 1.392(6)
O5 C24 1.452(6)
N1 C11 1.395(6)
N1 C3 1.432(7)
N1 C1 1.434(7)
C2 C3 1.511(6)
C2 H2A 0.9700
C2 H2B 0.9700
C3 C4 1.554(7)
C3 H3 0.9800
C4 C5 1.494(7)
C4 H4A 0.9700
C4 H4B 0.9700
C5 C6 1.368(7)
C5 C10 1.384(8)
C6 C7 1.388(10)
C6 H6 0.9300
C7 C8 1.467(13)
C7 H7 0.9300
C8 C9 1.259(12)
C8 H8 0.9300
C9 C10 1.410(11)
C9 H9 0.9300
C10 H10 0.9300
C11 C12 1.470(7)
C12 C14 1.306(6)
C12 C13 1.516(7)
C13 H13A 0.9600
C13 H13B 0.9600
C13 H13C 0.9600
C14 C15 1.522(7)
C14 H14 0.9300
C15 C17 1.516(7)
C15 C16 1.547(7)
C15 H15 0.9800
C16 H16A 0.9600
C16 H16B 0.9600
C16 H16C 0.9600
C17 C18 1.482(7)
C17 H17 0.9800
C18 C19 1.382(8)
C18 C23 1.408(7)
C19 C20 1.375(10)
C19 H19 0.9300
C20 C21 1.379(9)
C20 H20 0.9300
C21 C22 1.417(9)
C21 H21 0.9300
C22 C23 1.409(8)
C22 H22 0.9300
C24 H24A 0.9600
C24 H24B 0.9600
C24 H24C 0.9600
